data_7211086
loop_
_publ_author_name
'Gao, Yanfei'
'Cao, Jianwei'
'Song, Ye'
'Zhang, Guonan'
'Wang, Yanqin'
'Liu, Zhiliang'

_publ_section_title
;
 Structure control and crystal-to-crystal transformation for two series of
 lanthanide--organic coordination polymers
;
_journal_issue 42
_journal_name_full CrystEngComm
_journal_page_first 8522
_journal_paper_doi 10.1039/c3ce41207e
_journal_volume 15
_journal_year 2013
_chemical_formula_sum 'C28 H21 O12 Tb'
_chemical_formula_weight 708.37
_chemical_name_systematic
; 
 ? 
;
_space_group_IT_number 2
_symmetry_cell_setting triclinic
_symmetry_space_group_name_Hall '-P 1'
_symmetry_space_group_name_H-M 'P -1'
_atom_sites_solution_hydrogens geom
_atom_sites_solution_primary direct
_atom_sites_solution_secondary difmap
_audit_creation_method SHELXL-97
_cell_angle_alpha 74.508(13)
_cell_angle_beta 72.369(14)
_cell_angle_gamma 71.967(17)
_cell_formula_units_Z 2
_cell_length_a 9.8077(19)
_cell_length_b 11.548(2)
_cell_length_c 12.6506(16)
_cell_measurement_reflns_used 1551
_cell_measurement_temperature 293(2)
_cell_measurement_theta_max 28.4872
_cell_measurement_theta_min 2.5194
_cell_volume 1274.4(4)
_computing_structure_refinement 'SHELXL-97 (Sheldrick, 1997)'
_computing_structure_solution 'SHELXS-97 (Sheldrick, 1990)'
_diffrn_ambient_temperature 293(2)
_diffrn_measured_fraction_theta_full 0.999
_diffrn_measured_fraction_theta_max 0.999
_diffrn_measurement_device_type 'Xcalibur, Eos, Gemini'
_diffrn_radiation_monochromator graphite
_diffrn_radiation_source 'Enhance (Mo) X-ray Source'
_diffrn_radiation_type MoK\a
_diffrn_radiation_wavelength 0.71073
_diffrn_reflns_av_R_equivalents 0.0507
_diffrn_reflns_av_sigmaI/netI 0.0964
_diffrn_reflns_limit_h_max 11
_diffrn_reflns_limit_h_min -11
_diffrn_reflns_limit_k_max 13
_diffrn_reflns_limit_k_min -13
_diffrn_reflns_limit_l_max 14
_diffrn_reflns_limit_l_min -15
_diffrn_reflns_number 7618
_diffrn_reflns_theta_full 25.02
_diffrn_reflns_theta_max 25.02
_diffrn_reflns_theta_min 2.52
_exptl_absorpt_coefficient_mu 2.844
_exptl_absorpt_correction_T_max 0.9721
_exptl_absorpt_correction_T_min 0.9453
_exptl_absorpt_correction_type multi-scan
_exptl_absorpt_process_details SADABS
_exptl_crystal_colour orange
_exptl_crystal_density_diffrn 1.846
_exptl_crystal_density_method 'not measured'
_exptl_crystal_F_000 700
_exptl_crystal_size_max 0.02
_exptl_crystal_size_mid 0.01
_exptl_crystal_size_min 0.01
_refine_diff_density_max 1.031
_refine_diff_density_min -0.671
_refine_diff_density_rms 0.157
_refine_ls_extinction_method none
_refine_ls_goodness_of_fit_ref 1.076
_refine_ls_hydrogen_treatment constr
_refine_ls_matrix_type full
_refine_ls_number_parameters 371
_refine_ls_number_reflns 4501
_refine_ls_number_restraints 0
_refine_ls_restrained_S_all 1.076
_refine_ls_R_factor_all 0.0710
_refine_ls_R_factor_gt 0.0504
_refine_ls_shift/su_max 0.001
_refine_ls_shift/su_mean 0.000
_refine_ls_structure_factor_coef Fsqd
_refine_ls_weighting_details 'calc w=1/[\s^2^(Fo^2^)+(0.0267P)^2^+0.0000P] where P=(Fo^2^+2Fc^2^)/3'
_refine_ls_weighting_scheme calc
_refine_ls_wR_factor_gt 0.0898
_refine_ls_wR_factor_ref 0.1020
_reflns_number_gt 3610
_reflns_number_total 4501
_reflns_threshold_expression >2sigma(I)
_cod_data_source_file c3ce41207e.txt
_cod_data_source_block exp_1334
_cod_original_sg_symbol_H-M P-1
_cod_database_code 7211086

loop_
_symmetry_equiv_pos_as_xyz
'x, y, z'
'-x, -y, -z'

loop_
_atom_site_label
_atom_site_type_symbol
_atom_site_fract_x
_atom_site_fract_y
_atom_site_fract_z
_atom_site_U_iso_or_equiv
_atom_site_adp_type
_atom_site_occupancy
_atom_site_symmetry_multiplicity
_atom_site_calc_flag
_atom_site_refinement_flags
C1 C -0.4205(8) 0.7813(7) 0.9832(7) 0.0306(18) Uani 1 1 d .
C2 C -0.3323(8) 0.5548(7) 0.9913(7) 0.036(2) Uani 1 1 d .
H2 H -0.4251 0.5481 1.0362 0.043 Uiso 1 1 calc R
C3 C -0.2318(8) 0.4520(7) 0.9609(7) 0.038(2) Uani 1 1 d .
H3 H -0.2552 0.3755 0.9856 0.046 Uiso 1 1 calc R
C4 C -0.0939(8) 0.4608(7) 0.8930(7) 0.035(2) Uani 1 1 d .
C5 C -0.0558(8) 0.5739(7) 0.8636(7) 0.039(2) Uani 1 1 d .
H5 H 0.0393 0.5793 0.8232 0.047 Uiso 1 1 calc R
C6 C -0.1614(8) 0.6781(7) 0.8954(7) 0.037(2) Uani 1 1 d .
H6 H -0.1377 0.7544 0.8746 0.045 Uiso 1 1 calc R
C7 C -0.3011(7) 0.6699(6) 0.9575(6) 0.0265(17) Uani 1 1 d .
C8 C 0.0975(7) 0.3402(7) 0.7615(6) 0.0304(18) Uani 1 1 d .
C9 C 0.2105(7) 0.2324(6) 0.7550(6) 0.0254(17) Uani 1 1 d .
C10 C 0.3040(8) 0.2177(7) 0.6527(7) 0.036(2) Uani 1 1 d .
H10 H 0.3821 0.1473 0.6478 0.043 Uiso 1 1 calc R
C11 C 0.2860(9) 0.3043(8) 0.5564(7) 0.046(2) Uani 1 1 d .
H11 H 0.3500 0.2920 0.4869 0.055 Uiso 1 1 calc R
C12 C 0.1720(9) 0.4093(8) 0.5641(7) 0.044(2) Uani 1 1 d .
H12 H 0.1601 0.4688 0.4993 0.053 Uiso 1 1 calc R
C13 C 0.0744(8) 0.4281(7) 0.6669(7) 0.041(2) Uani 1 1 d .
H13 H -0.0044 0.4980 0.6716 0.049 Uiso 1 1 calc R
C14 C 0.2305(8) 0.1314(6) 0.8554(7) 0.0293(18) Uani 1 1 d .
C15 C -0.0541(7) 1.0646(7) 0.7522(7) 0.0292(18) Uani 1 1 d .
C16 C 0.0483(8) 1.0684(7) 0.6380(7) 0.035(2) Uani 1 1 d .
C17 C 0.0092(9) 1.1590(8) 0.5501(7) 0.043(2) Uani 1 1 d .
H17 H -0.0778 1.2205 0.5641 0.052 Uiso 1 1 calc R
C18 C 0.0957(10) 1.1615(9) 0.4408(8) 0.052(2) Uani 1 1 d .
H18 H 0.0659 1.2227 0.3818 0.062 Uiso 1 1 calc R
C19 C 0.2281(10) 1.0710(9) 0.4203(7) 0.054(3) Uani 1 1 d .
H19 H 0.2868 1.0703 0.3472 0.065 Uiso 1 1 calc R
C20 C 0.2711(9) 0.9828(8) 0.5091(8) 0.050(2) Uani 1 1 d .
H20 H 0.3609 0.9241 0.4963 0.060 Uiso 1 1 calc R
C21 C 0.1827(8) 0.9807(8) 0.6164(7) 0.038(2) Uani 1 1 d .
C22 C 0.3246(8) 0.7838(8) 0.6967(7) 0.042(2) Uani 1 1 d .
C23 C 0.4432(8) 0.7513(7) 0.7444(7) 0.040(2) Uani 1 1 d .
H23 H 0.4608 0.8070 0.7768 0.048 Uiso 1 1 calc R
C24 C 0.5366(8) 0.6321(8) 0.7429(7) 0.041(2) Uani 1 1 d .
H24 H 0.6186 0.6094 0.7732 0.049 Uiso 1 1 calc R
C25 C 0.5099(8) 0.5475(7) 0.6976(7) 0.037(2) Uani 1 1 d .
C26 C 0.3890(9) 0.5830(8) 0.6504(8) 0.054(3) Uani 1 1 d .
H26 H 0.3709 0.5271 0.6184 0.065 Uiso 1 1 calc R
C27 C 0.2943(10) 0.7012(9) 0.6504(8) 0.055(3) Uani 1 1 d .
H27 H 0.2125 0.7243 0.6199 0.066 Uiso 1 1 calc R
C28 C 0.6082(9) 0.4191(8) 0.6970(8) 0.044(2) Uani 1 1 d .
O1 O -0.1557(5) 1.1354(4) 1.0255(4) 0.0349(13) Uani 1 1 d .
H1A H -0.2026 1.1425 1.0929 0.052 Uiso 1 1 d R
H1B H -0.0692 1.0894 1.0253 0.052 Uiso 1 1 d R
O2 O -0.3872(5) 1.0931(5) 0.7869(4) 0.0332(13) Uani 1 1 d .
H2A H -0.4795 1.0983 0.8091 0.050 Uiso 1 1 d R
H2B H -0.3728 1.1624 0.7475 0.050 Uiso 1 1 d R
O3 O -0.3951(5) 0.8878(5) 0.9598(5) 0.0384(14) Uani 1 1 d .
O4 O -0.5505(5) 0.7685(5) 1.0265(5) 0.0396(14) Uani 1 1 d .
O5 O -0.1400(5) 1.1642(4) 0.7819(4) 0.0308(13) Uani 1 1 d .
O6 O -0.0626(5) 0.9636(5) 0.8189(5) 0.0455(16) Uani 1 1 d .
O7 O 0.1364(5) 0.1301(5) 0.9479(4) 0.0357(14) Uani 1 1 d .
O8 O 0.3479(5) 0.0415(4) 0.8470(4) 0.0291(12) Uani 1 1 d .
O9 O 0.7291(6) 0.4035(5) 0.7286(6) 0.0492(16) Uani 1 1 d .
H9 H 0.7828 0.3344 0.7212 0.074 Uiso 1 1 calc R
O10 O 0.5754(7) 0.3391(6) 0.6715(6) 0.069(2) Uani 1 1 d .
O11 O 0.2294(6) 0.8988(6) 0.7090(5) 0.0551(17) Uani 1 1 d .
O12 O 0.0021(6) 0.3506(5) 0.8677(5) 0.0519(17) Uani 1 1 d .
Tb1 Tb -0.28432(4) 1.04228(3) 0.94842(3) 0.02771(13) Uani 1 1 d .

loop_
_atom_site_aniso_label
_atom_site_aniso_U_11
_atom_site_aniso_U_22
_atom_site_aniso_U_33
_atom_site_aniso_U_23
_atom_site_aniso_U_13
_atom_site_aniso_U_12
C1 0.036(5) 0.023(4) 0.033(5) -0.012(4) -0.015(4) 0.004(3)
C2 0.036(5) 0.032(5) 0.033(5) -0.009(4) 0.000(4) -0.004(4)
C3 0.041(5) 0.022(4) 0.040(6) -0.004(4) 0.000(4) -0.004(4)
C4 0.037(5) 0.018(4) 0.039(5) -0.005(4) -0.009(4) 0.010(3)
C5 0.025(4) 0.041(5) 0.043(6) -0.010(4) -0.001(4) 0.001(4)
C6 0.046(5) 0.019(4) 0.047(6) -0.007(4) -0.009(4) -0.010(4)
C7 0.026(4) 0.020(4) 0.031(5) -0.004(4) -0.007(3) -0.003(3)
C8 0.025(4) 0.034(5) 0.023(5) -0.004(4) 0.002(3) -0.003(3)
C9 0.022(4) 0.020(4) 0.030(5) -0.002(3) -0.008(3) 0.000(3)
C10 0.036(5) 0.031(5) 0.031(5) -0.003(4) 0.001(4) -0.005(4)
C11 0.056(6) 0.050(6) 0.026(5) -0.006(5) -0.002(4) -0.014(5)
C12 0.052(6) 0.045(6) 0.028(5) 0.006(4) -0.012(4) -0.009(4)
C13 0.038(5) 0.026(4) 0.052(6) -0.002(4) -0.014(4) 0.002(4)
C14 0.033(4) 0.014(4) 0.032(5) -0.009(3) -0.001(4) 0.004(3)
C15 0.025(4) 0.031(5) 0.028(5) -0.005(4) -0.006(3) -0.004(3)
C16 0.035(5) 0.034(5) 0.032(5) -0.002(4) -0.008(4) -0.009(4)
C17 0.048(5) 0.040(5) 0.032(5) -0.006(4) -0.006(4) 0.000(4)
C18 0.073(7) 0.048(6) 0.031(6) -0.001(5) -0.013(5) -0.017(5)
C19 0.068(6) 0.053(6) 0.025(6) -0.013(5) 0.017(4) -0.013(5)
C20 0.040(5) 0.047(6) 0.042(6) -0.017(5) 0.010(4) 0.004(4)
C21 0.037(5) 0.042(5) 0.030(5) -0.008(4) -0.009(4) 0.000(4)
C22 0.033(5) 0.039(5) 0.035(5) 0.001(4) 0.000(4) 0.003(4)
C23 0.043(5) 0.033(5) 0.037(5) -0.006(4) -0.010(4) 0.001(4)
C24 0.036(5) 0.048(5) 0.033(5) -0.007(4) -0.013(4) 0.002(4)
C25 0.039(5) 0.036(5) 0.031(5) 0.001(4) -0.006(4) -0.012(4)
C26 0.050(6) 0.040(6) 0.071(8) -0.008(5) -0.020(5) -0.007(5)
C27 0.052(6) 0.049(6) 0.070(7) -0.003(5) -0.036(5) -0.008(5)
C28 0.047(6) 0.036(5) 0.044(6) 0.002(5) -0.014(4) -0.009(4)
O1 0.023(3) 0.027(3) 0.050(4) -0.009(3) -0.005(2) -0.001(2)
O2 0.026(3) 0.038(3) 0.034(3) -0.002(3) -0.004(2) -0.013(2)
O3 0.046(3) 0.022(3) 0.050(4) -0.008(3) -0.021(3) -0.002(2)
O4 0.025(3) 0.031(3) 0.054(4) -0.021(3) -0.004(3) 0.010(2)
O5 0.024(3) 0.027(3) 0.035(3) -0.008(3) 0.000(2) -0.001(2)
O6 0.052(4) 0.024(3) 0.034(4) 0.002(3) 0.008(3) 0.003(3)
O7 0.030(3) 0.031(3) 0.030(3) 0.002(3) -0.001(2) 0.002(2)
O8 0.026(3) 0.022(3) 0.034(3) -0.009(2) 0.000(2) -0.003(2)
O9 0.043(4) 0.028(3) 0.071(5) -0.009(3) -0.020(3) 0.005(3)
O10 0.091(5) 0.034(4) 0.098(6) -0.003(4) -0.057(5) -0.011(4)
O11 0.041(3) 0.062(4) 0.039(4) -0.016(3) -0.009(3) 0.023(3)
O12 0.062(4) 0.024(3) 0.035(4) 0.001(3) 0.006(3) 0.015(3)
Tb1 0.0263(2) 0.0183(2) 0.0332(2) -0.00483(16) -0.00488(15) -0.00048(14)

loop_
_atom_type_symbol
_atom_type_description
_atom_type_scat_dispersion_real
_atom_type_scat_dispersion_imag
_atom_type_scat_source
C C 0.0033 0.0016 'International Tables Vol C Tables 4.2.6.8 and 6.1.1.4'
H H 0.0000 0.0000 'International Tables Vol C Tables 4.2.6.8 and 6.1.1.4'
O O 0.0106 0.0060 'International Tables Vol C Tables 4.2.6.8 and 6.1.1.4'
Tb Tb -0.1723 4.1537 'International Tables Vol C Tables 4.2.6.8 and 6.1.1.4'

loop_
_geom_angle_atom_site_label_1
_geom_angle_atom_site_label_2
_geom_angle_atom_site_label_3
_geom_angle
_geom_angle_site_symmetry_1
_geom_angle_site_symmetry_3
O4 C1 O3 120.4(7) . .
O4 C1 C7 118.1(7) . .
O3 C1 C7 121.5(7) . .
O4 C1 Tb1 46.0(3) . 2_477
O3 C1 Tb1 74.4(4) . 2_477
C7 C1 Tb1 164.0(5) . 2_477
C3 C2 C7 121.8(7) . .
C3 C2 H2 119.1 . .
C7 C2 H2 119.1 . .
C2 C3 C4 119.7(7) . .
C2 C3 H3 120.1 . .
C4 C3 H3 120.1 . .
O12 C4 C3 115.6(7) . .
O12 C4 C5 124.4(7) . .
C3 C4 C5 119.8(7) . .
C6 C5 C4 119.1(7) . .
C6 C5 H5 120.4 . .
C4 C5 H5 120.4 . .
C7 C6 C5 120.6(7) . .
C7 C6 H6 119.7 . .
C5 C6 H6 119.7 . .
C6 C7 C2 118.7(7) . .
C6 C7 C1 121.8(7) . .
C2 C7 C1 119.3(6) . .
C13 C8 C9 121.6(7) . .
C13 C8 O12 121.5(7) . .
C9 C8 O12 116.7(6) . .
C10 C9 C8 118.5(7) . .
C10 C9 C14 119.1(7) . .
C8 C9 C14 122.4(7) . .
C9 C10 C11 121.6(8) . .
C9 C10 H10 119.2 . .
C11 C10 H10 119.2 . .
C10 C11 C12 119.1(8) . .
C10 C11 H11 120.5 . .
C12 C11 H11 120.5 . .
C11 C12 C13 121.1(8) . .
C11 C12 H12 119.5 . .
C13 C12 H12 119.5 . .
C8 C13 C12 118.0(7) . .
C8 C13 H13 121.0 . .
C12 C13 H13 121.0 . .
O7 C14 O8 118.4(6) . .
O7 C14 C9 122.4(6) . .
O8 C14 C9 119.2(7) . .
O7 C14 Tb1 57.9(4) . 2_567
O8 C14 Tb1 61.0(4) . 2_567
C9 C14 Tb1 173.4(5) . 2_567
O6 C15 O5 118.6(7) . .
O6 C15 C16 121.2(7) . .
O5 C15 C16 120.2(7) . .
C17 C16 C21 118.3(7) . .
C17 C16 C15 119.5(7) . .
C21 C16 C15 122.2(7) . .
C16 C17 C18 121.7(8) . .
C16 C17 H17 119.1 . .
C18 C17 H17 119.1 . .
C17 C18 C19 119.2(8) . .
C17 C18 H18 120.4 . .
C19 C18 H18 120.4 . .
C20 C19 C18 119.3(8) . .
C20 C19 H19 120.3 . .
C18 C19 H19 120.3 . .
C21 C20 C19 120.6(8) . .
C21 C20 H20 119.7 . .
C19 C20 H20 119.7 . .
C20 C21 C16 120.8(8) . .
C20 C21 O11 121.5(7) . .
C16 C21 O11 117.4(7) . .
C23 C22 O11 115.6(8) . .
C23 C22 C27 121.8(8) . .
O11 C22 C27 122.2(8) . .
C22 C23 C24 118.3(8) . .
C22 C23 H23 120.9 . .
C24 C23 H23 120.9 . .
C25 C24 C23 121.5(8) . .
C25 C24 H24 119.3 . .
C23 C24 H24 119.3 . .
C24 C25 C26 118.9(8) . .
C24 C25 C28 121.9(7) . .
C26 C25 C28 119.3(8) . .
C25 C26 C27 120.8(9) . .
C25 C26 H26 119.6 . .
C27 C26 H26 119.6 . .
C22 C27 C26 118.7(8) . .
C22 C27 H27 120.7 . .
C26 C27 H27 120.7 . .
O10 C28 O9 124.7(8) . .
O10 C28 C25 122.3(8) . .
O9 C28 C25 113.0(8) . .
Tb1 O1 H1A 109.1 . .
Tb1 O1 H1B 109.4 . .
H1A O1 H1B 109.5 . .
Tb1 O2 H2A 109.3 . .
Tb1 O2 H2B 109.2 . .
H2A O2 H2B 109.5 . .
C1 O3 Tb1 160.1(5) . .
C1 O4 Tb1 110.9(5) . 2_477
C15 O5 Tb1 90.6(4) . .
C15 O6 Tb1 97.0(4) . .
C14 O7 Tb1 95.9(4) . 2_567
C14 O8 Tb1 91.8(4) . 2_567
C28 O9 H9 109.5 . .
C22 O11 C21 120.3(7) . .
C4 O12 C8 123.2(6) . .
O3 Tb1 O4 113.95(17) . 2_477
O3 Tb1 O6 95.15(19) . .
O4 Tb1 O6 138.44(18) 2_477 .
O3 Tb1 O7 80.01(17) . 2_567
O4 Tb1 O7 139.25(19) 2_477 2_567
O6 Tb1 O7 71.99(17) . 2_567
O3 Tb1 O2 71.77(17) . .
O4 Tb1 O2 79.08(19) 2_477 .
O6 Tb1 O2 83.05(18) . .
O7 Tb1 O2 140.23(18) 2_567 .
O3 Tb1 O1 151.11(17) . .
O4 Tb1 O1 77.29(17) 2_477 .
O6 Tb1 O1 91.51(19) . .
O7 Tb1 O1 75.41(17) 2_567 .
O2 Tb1 O1 137.04(16) . .
O3 Tb1 O8 76.87(18) . 2_567
O4 Tb1 O8 91.21(18) 2_477 2_567
O6 Tb1 O8 125.25(16) . 2_567
O7 Tb1 O8 53.25(16) 2_567 2_567
O2 Tb1 O8 139.51(15) . 2_567
O1 Tb1 O8 76.36(16) . 2_567
O3 Tb1 O5 130.95(19) . .
O4 Tb1 O5 85.78(17) 2_477 .
O6 Tb1 O5 52.73(16) . .
O7 Tb1 O5 114.62(15) 2_567 .
O2 Tb1 O5 68.68(15) . .
O1 Tb1 O5 74.24(17) . .
O8 Tb1 O5 150.39(16) 2_567 .
O3 Tb1 C14 75.0(2) . 2_567
O4 Tb1 C14 117.1(2) 2_477 2_567
O6 Tb1 C14 98.11(19) . 2_567
O7 Tb1 C14 26.21(17) 2_567 2_567
O2 Tb1 C14 146.67(19) . 2_567
O1 Tb1 C14 76.28(19) . 2_567
O8 Tb1 C14 27.20(17) 2_567 2_567
O5 Tb1 C14 137.06(18) . 2_567
O3 Tb1 C1 91.61(19) . 2_477
O4 Tb1 C1 23.12(18) 2_477 2_477
O6 Tb1 C1 154.81(19) . 2_477
O7 Tb1 C1 133.16(19) 2_567 2_477
O2 Tb1 C1 76.08(19) . 2_477
O1 Tb1 C1 94.20(18) . 2_477
O8 Tb1 C1 79.93(18) 2_567 2_477
O5 Tb1 C1 105.58(18) . 2_477
C14 Tb1 C1 107.1(2) 2_567 2_477

loop_
_geom_bond_atom_site_label_1
_geom_bond_atom_site_label_2
_geom_bond_distance
_geom_bond_site_symmetry_2
C1 O4 1.264(8) .
C1 O3 1.269(8) .
C1 C7 1.481(10) .
C1 Tb1 3.009(7) 2_477
C2 C3 1.348(10) .
C2 C7 1.383(10) .
C2 H2 0.9300 .
C3 C4 1.383(10) .
C3 H3 0.9300 .
C4 O12 1.379(8) .
C4 C5 1.393(10) .
C5 C6 1.385(10) .
C5 H5 0.9300 .
C6 C7 1.375(10) .
C6 H6 0.9300 .
C8 C13 1.374(10) .
C8 C9 1.388(9) .
C8 O12 1.397(9) .
C9 C10 1.359(10) .
C9 C14 1.494(9) .
C10 C11 1.373(10) .
C10 H10 0.9300 .
C11 C12 1.374(11) .
C11 H11 0.9300 .
C12 C13 1.386(11) .
C12 H12 0.9300 .
C13 H13 0.9300 .
C14 O7 1.251(8) .
C14 O8 1.289(8) .
C14 Tb1 2.818(7) 2_567
C15 O6 1.254(8) .
C15 O5 1.271(9) .
C15 C16 1.487(10) .
C16 C17 1.366(10) .
C16 C21 1.393(10) .
C17 C18 1.384(11) .
C17 H17 0.9300 .
C18 C19 1.396(12) .
C18 H18 0.9300 .
C19 C20 1.373(11) .
C19 H19 0.9300 .
C20 C21 1.371(11) .
C20 H20 0.9300 .
C21 O11 1.394(9) .
C22 C23 1.375(10) .
C22 O11 1.383(9) .
C22 C27 1.386(12) .
C23 C24 1.398(11) .
C23 H23 0.9300 .
C24 C25 1.380(11) .
C24 H24 0.9300 .
C25 C26 1.388(11) .
C25 C28 1.498(11) .
C26 C27 1.394(12) .
C26 H26 0.9300 .
C27 H27 0.9300 .
C28 O10 1.211(10) .
C28 O9 1.309(9) .
O1 Tb1 2.418(5) .
O1 H1A 0.8499 .
O1 H1B 0.8500 .
O2 Tb1 2.404(5) .
O2 H2A 0.8500 .
O2 H2B 0.8500 .
O3 Tb1 2.313(5) .
O4 Tb1 2.317(5) 2_477
O5 Tb1 2.503(5) .
O6 Tb1 2.377(5) .
O7 Tb1 2.399(5) 2_567
O8 Tb1 2.466(5) 2_567
O9 H9 0.8200 .
Tb1 O4 2.317(5) 2_477
Tb1 O7 2.399(5) 2_567
Tb1 O8 2.466(5) 2_567
Tb1 C14 2.818(7) 2_567
Tb1 C1 3.009(7) 2_477

loop_
_geom_torsion_atom_site_label_1
_geom_torsion_atom_site_label_2
_geom_torsion_atom_site_label_3
_geom_torsion_atom_site_label_4
_geom_torsion
_geom_torsion_site_symmetry_1
_geom_torsion_site_symmetry_4
C7 C2 C3 C4 -0.8(13) . .
C2 C3 C4 O12 179.1(8) . .
C2 C3 C4 C5 4.9(13) . .
O12 C4 C5 C6 -178.9(8) . .
C3 C4 C5 C6 -5.3(12) . .
C4 C5 C6 C7 1.6(13) . .
C5 C6 C7 C2 2.5(12) . .
C5 C6 C7 C1 -173.9(8) . .
C3 C2 C7 C6 -2.9(12) . .
C3 C2 C7 C1 173.6(8) . .
O4 C1 C7 C6 170.1(7) . .
O3 C1 C7 C6 -7.9(12) . .
Tb1 C1 C7 C6 164.5(15) 2_477 .
O4 C1 C7 C2 -6.3(11) . .
O3 C1 C7 C2 175.8(7) . .
Tb1 C1 C7 C2 -12(2) 2_477 .
C13 C8 C9 C10 3.3(11) . .
O12 C8 C9 C10 178.7(7) . .
C13 C8 C9 C14 -175.2(7) . .
O12 C8 C9 C14 0.2(11) . .
C8 C9 C10 C11 -2.2(12) . .
C14 C9 C10 C11 176.3(7) . .
C9 C10 C11 C12 1.1(13) . .
C10 C11 C12 C13 -0.9(13) . .
C9 C8 C13 C12 -3.1(12) . .
O12 C8 C13 C12 -178.3(7) . .
C11 C12 C13 C8 1.9(13) . .
C10 C9 C14 O7 -169.0(7) . .
C8 C9 C14 O7 9.5(12) . .
C10 C9 C14 O8 10.4(11) . .
C8 C9 C14 O8 -171.1(7) . .
C10 C9 C14 Tb1 101(4) . 2_567
C8 C9 C14 Tb1 -81(4) . 2_567
O6 C15 C16 C17 146.8(8) . .
O5 C15 C16 C17 -29.9(11) . .
O6 C15 C16 C21 -31.9(11) . .
O5 C15 C16 C21 151.4(8) . .
C21 C16 C17 C18 3.3(13) . .
C15 C16 C17 C18 -175.4(8) . .
C16 C17 C18 C19 -1.7(14) . .
C17 C18 C19 C20 -1.2(14) . .
C18 C19 C20 C21 2.3(14) . .
C19 C20 C21 C16 -0.7(14) . .
C19 C20 C21 O11 -174.6(8) . .
C17 C16 C21 C20 -2.1(12) . .
C15 C16 C21 C20 176.6(8) . .
C17 C16 C21 O11 172.0(7) . .
C15 C16 C21 O11 -9.3(11) . .
O11 C22 C23 C24 174.8(7) . .
C27 C22 C23 C24 1.5(13) . .
C22 C23 C24 C25 -1.6(12) . .
C23 C24 C25 C26 1.3(13) . .
C23 C24 C25 C28 -179.2(8) . .
C24 C25 C26 C27 -1.1(13) . .
C28 C25 C26 C27 179.4(8) . .
C23 C22 C27 C26 -1.3(14) . .
O11 C22 C27 C26 -174.2(8) . .
C25 C26 C27 C22 1.1(14) . .
C24 C25 C28 O10 169.8(8) . .
C26 C25 C28 O10 -10.7(13) . .
C24 C25 C28 O9 -8.9(12) . .
C26 C25 C28 O9 170.6(7) . .
O4 C1 O3 Tb1 133.2(13) . .
C7 C1 O3 Tb1 -49(2) . .
Tb1 C1 O3 Tb1 133.3(15) 2_477 .
O3 C1 O4 Tb1 0.1(9) . 2_477
C7 C1 O4 Tb1 -177.9(5) . 2_477
O6 C15 O5 Tb1 -10.0(7) . .
C16 C15 O5 Tb1 166.8(6) . .
O5 C15 O6 Tb1 10.6(8) . .
C16 C15 O6 Tb1 -166.2(6) . .
O8 C14 O7 Tb1 8.4(7) . 2_567
C9 C14 O7 Tb1 -172.2(6) . 2_567
O7 C14 O8 Tb1 -8.1(7) . 2_567
C9 C14 O8 Tb1 172.4(6) . 2_567
C23 C22 O11 C21 132.6(8) . .
C27 C22 O11 C21 -54.1(11) . .
C20 C21 O11 C22 -31.2(12) . .
C16 C21 O11 C22 154.7(7) . .
C3 C4 O12 C8 140.7(8) . .
C5 C4 O12 C8 -45.4(12) . .
C13 C8 O12 C4 -19.0(12) . .
C9 C8 O12 C4 165.5(7) . .
C1 O3 Tb1 O4 -141.6(15) . 2_477
C1 O3 Tb1 O6 68.8(16) . .
C1 O3 Tb1 O7 -1.9(16) . 2_567
C1 O3 Tb1 O2 149.8(16) . .
C1 O3 Tb1 O1 -33.8(17) . .
C1 O3 Tb1 O8 -56.2(16) . 2_567
C1 O3 Tb1 O5 112.2(16) . .
C1 O3 Tb1 C14 -28.2(16) . 2_567
C1 O3 Tb1 C1 -135.5(15) . 2_477
C15 O6 Tb1 O3 133.4(5) . .
C15 O6 Tb1 O4 -2.3(6) . 2_477
C15 O6 Tb1 O7 -148.8(5) . 2_567
C15 O6 Tb1 O2 62.5(5) . .
C15 O6 Tb1 O1 -74.7(5) . .
C15 O6 Tb1 O8 -149.0(4) . 2_567
C15 O6 Tb1 O5 -5.9(4) . .
C15 O6 Tb1 C14 -151.1(5) . 2_567
C15 O6 Tb1 C1 28.5(8) . 2_477
C15 O5 Tb1 O3 -53.5(5) . .
C15 O5 Tb1 O4 -171.8(5) . 2_477
C15 O5 Tb1 O6 5.8(4) . .
C15 O5 Tb1 O7 44.9(5) . 2_567
C15 O5 Tb1 O2 -91.9(5) . .
C15 O5 Tb1 O1 110.2(4) . .
C15 O5 Tb1 O8 103.2(5) . 2_567
C15 O5 Tb1 C14 61.9(5) . 2_567
C15 O5 Tb1 C1 -159.8(4) . 2_477
